data_7224991
loop_
_publ_author_name
'Le Gal, Yann'
'Rajkumar, Mangaiyarkarasi'
'Vacher, Antoine'
'Dorcet, Vincent'
'Roisnel, Thierry'
'Fourmigu\'e, Marc'
'Barri\`ere, Fr\'ed\'eric'
'Guizouarn, Thierry'
'Lorcy, Dominique'

_publ_section_title
;
 A sulfur-rich \p-electron acceptor derived from
 5,5&#x2032;-bithiazolidinylidene: charge-transfer complex vs.
 charge-transfer salt
;
_journal_issue 21
_journal_name_full CrystEngComm
_journal_page_first 3925
_journal_paper_doi 10.1039/C6CE00772D
_journal_volume 18
_journal_year 2016
_chemical_compound_source 'synthesis as described'
_chemical_formula_moiety 'C14 H13 N5 S3'
_chemical_formula_sum 'C14 H13 N5 S3'
_chemical_formula_weight 347.47
_chemical_name_systematic
;
 ?
;
_space_group_IT_number 14
_symmetry_cell_setting monoclinic
_symmetry_Int_Tables_number 14
_symmetry_space_group_name_Hall '-P 2ybc'
_symmetry_space_group_name_H-M 'P 1 21/c 1'
_atom_sites_solution_hydrogens geom
_atom_sites_solution_primary direct
_atom_sites_solution_secondary difmap
_audit_conform_dict_location ftp://ftp.iucr.org/pub/cif_core.dic
_audit_conform_dict_name cif_core.dic
_audit_conform_dict_version 2.4
_audit_creation_date 2014-11-07T14:18:40-00:00
_audit_creation_method 'WinGX routine CIF_UPDATE'
_audit_update_record
;
2016-03-31 deposited with the CCDC.
2016-04-22 downloaded from the CCDC.
;
_cell_angle_alpha 90
_cell_angle_beta 99.922(5)
_cell_angle_gamma 90
_cell_formula_units_Z 4
_cell_length_a 9.9664(7)
_cell_length_b 9.6751(6)
_cell_length_c 16.8053(13)
_cell_measurement_reflns_used 2368
_cell_measurement_temperature 150(2)
_cell_measurement_theta_max 27.01
_cell_measurement_theta_min 2.44
_cell_measurement_wavelength 0.71073
_cell_volume 1596.2(2)
_computing_cell_refinement 'Bruker APEX2 (Bruker, 2006)'
_computing_data_collection 'Bruker APEX2 (Bruker, 2006)'
_computing_data_reduction 'Bruker APEX2 (Bruker, 2006)'
_computing_molecular_graphics 'Ortep-3 for Windows (Farrugia, 1997)'
_computing_publication_material
;
           WinGX publication routines (Farrugia, 2012),
           CRYSCALc (T. Roisnel, local program)
;
_computing_structure_refinement 'SHELXL-97 (Sheldrick, 1997)'
_computing_structure_solution 'SIR97 (Altomare et al., 1999)'
_diffrn_ambient_temperature 150(2)
_diffrn_detector 'CCD plate'
_diffrn_measured_fraction_theta_full 0.988
_diffrn_measured_fraction_theta_max 0.988
_diffrn_measurement_device_type 'APEXII, Bruker-AXS'
_diffrn_measurement_method 'CCD rotation images, thin slices'
_diffrn_radiation_monochromator graphite
_diffrn_radiation_probe x-ray
_diffrn_radiation_type MoK\a
_diffrn_radiation_wavelength 0.71073
_diffrn_reflns_av_R_equivalents 0.0503
_diffrn_reflns_av_unetI/netI 0.0646
_diffrn_reflns_limit_h_max 12
_diffrn_reflns_limit_h_min -10
_diffrn_reflns_limit_k_max 11
_diffrn_reflns_limit_k_min -12
_diffrn_reflns_limit_l_max 21
_diffrn_reflns_limit_l_min -21
_diffrn_reflns_number 8303
_diffrn_reflns_theta_full 27.48
_diffrn_reflns_theta_max 27.48
_diffrn_reflns_theta_min 2.93
_exptl_absorpt_coefficient_mu 0.467
_exptl_absorpt_correction_T_max 0.907
_exptl_absorpt_correction_T_min 0.807
_exptl_absorpt_correction_type multi-scan
_exptl_absorpt_process_details
;
  [Sheldrick, G.M. (2002). SADABS Bruker AXS Inc., Madison, Wisconsin, USA]
;
_exptl_crystal_colour colourless
_exptl_crystal_density_diffrn 1.446
_exptl_crystal_density_method 'not measured'
_exptl_crystal_description prism
_exptl_crystal_F_000 720
_exptl_crystal_size_max 0.55
_exptl_crystal_size_mid 0.27
_exptl_crystal_size_min 0.21
_refine_diff_density_max 0.38
_refine_diff_density_min -0.375
_refine_diff_density_rms 0.072
_refine_ls_extinction_method none
_refine_ls_goodness_of_fit_ref 1.053
_refine_ls_hydrogen_treatment constr
_refine_ls_matrix_type full
_refine_ls_number_parameters 200
_refine_ls_number_reflns 3611
_refine_ls_number_restraints 0
_refine_ls_restrained_S_all 1.053
_refine_ls_R_factor_all 0.0527
_refine_ls_R_factor_gt 0.0423
_refine_ls_shift/su_max 0.001
_refine_ls_shift/su_mean 0
_refine_ls_structure_factor_coef Fsqd
_refine_ls_weighting_details 'calc w=1/[\s^2^(Fo^2^)+(0.0409P)^2^+0.2818P] where P=(Fo^2^+2Fc^2^)/3'
_refine_ls_weighting_scheme calc
_refine_ls_wR_factor_gt 0.099
_refine_ls_wR_factor_ref 0.106
_reflns_number_gt 2960
_reflns_number_total 3611
_reflns_threshold_expression >2sigma(I)
_cod_data_source_file c6ce00772d2.cif
_cod_data_source_block molecule4
_cod_depositor_comments
;
The following automatic conversions were performed:

'_symmetry_cell_setting' value 'Monoclinic' changed to 'monoclinic'
according to
/usr/data/users/saulius/crontab/automatic-downloads/rss-feeds/RSC/lib/dictionaries/cif_core.dic
dictionary named 'cif_core.dic' version 2.4.2 from 2011-04-26.

Automatic conversion script
Id: cif_fix_values 4268 2015-11-12 08:31:59Z antanas 

 Adding full bibliography for 7224990--7224994.cif.
;
_cod_original_cell_volume 1596.23(19)
_cod_database_code 7224991

loop_
_symmetry_equiv_pos_as_xyz
'x, y, z'
'-x, y+1/2, -z+1/2'
'-x, -y, -z'
'x, -y-1/2, z-1/2'

loop_
_atom_site_label
_atom_site_type_symbol
_atom_site_fract_x
_atom_site_fract_y
_atom_site_fract_z
_atom_site_U_iso_or_equiv
_atom_site_adp_type
_atom_site_occupancy
_atom_site_symmetry_multiplicity
_atom_site_calc_flag
_atom_site_refinement_flags
C1 C 0.16498(19) 0.15642(19) 0.71927(11) 0.0155(4) Uani 1 1 d .
C2 C 0.1817(2) 0.40495(19) 0.75665(12) 0.0171(4) Uani 1 1 d .
C3 C 0.1420(2) 0.38387(19) 0.67627(12) 0.0161(4) Uani 1 1 d .
C4 C 0.1747(2) 0.0106(2) 0.71941(12) 0.0201(4) Uani 1 1 d .
C5 C 0.1731(2) -0.0706(2) 0.64903(14) 0.0266(5) Uani 1 1 d .
C6 C 0.1970(2) -0.0587(2) 0.79527(13) 0.0218(4) Uani 1 1 d .
C7 C 0.0583(2) 0.1940(2) 0.57559(11) 0.0186(4) Uani 1 1 d .
H7A H -0.0137 0.2614 0.5542 0.022 Uiso 1 1 calc R
H7B H 0.0133 0.1045 0.5822 0.022 Uiso 1 1 calc R
C8 C 0.1524(2) 0.1762(2) 0.51394(13) 0.0300(5) Uani 1 1 d .
H8A H 0.1842 0.267 0.4993 0.045 Uiso 1 1 calc R
H8B H 0.1028 0.1307 0.4656 0.045 Uiso 1 1 calc R
H8C H 0.2307 0.1193 0.5373 0.045 Uiso 1 1 calc R
C9 C 0.2407(2) 0.5403(2) 0.55659(13) 0.0262(5) Uani 1 1 d .
H9A H 0.2625 0.4514 0.5326 0.031 Uiso 1 1 calc R
H9B H 0.2164 0.6074 0.5119 0.031 Uiso 1 1 calc R
C10 C 0.3671(2) 0.5919(2) 0.61228(13) 0.0275(5) Uani 1 1 d .
H10A H 0.3404 0.6574 0.6521 0.033 Uiso 1 1 calc R
H10B H 0.415 0.5131 0.6422 0.033 Uiso 1 1 calc R
C11 C 0.4587(2) 0.6614(2) 0.56490(15) 0.0316(5) Uani 1 1 d .
C12 C 0.3358(2) 0.5439(2) 0.88597(12) 0.0224(4) Uani 1 1 d .
H12A H 0.3354 0.6198 0.9254 0.027 Uiso 1 1 calc R
H12B H 0.3251 0.4559 0.9143 0.027 Uiso 1 1 calc R
C13 C 0.4735(2) 0.5428(2) 0.85770(13) 0.0260(5) Uani 1 1 d .
H13A H 0.5462 0.5248 0.9046 0.031 Uiso 1 1 calc R
H13B H 0.4748 0.4667 0.8185 0.031 Uiso 1 1 calc R
C14 C 0.5019(2) 0.6734(2) 0.81987(14) 0.0265(5) Uani 1 1 d .
N1 N 0.12781(17) 0.24178(15) 0.65579(10) 0.0160(3) Uani 1 1 d .
N2 N 0.1761(2) -0.1366(2) 0.59250(13) 0.0440(6) Uani 1 1 d .
N3 N 0.2134(2) -0.11427(18) 0.85696(12) 0.0319(5) Uani 1 1 d .
N4 N 0.5262(2) 0.7193(2) 0.52677(14) 0.0439(6) Uani 1 1 d .
N5 N 0.5218(2) 0.7757(2) 0.78975(13) 0.0369(5) Uani 1 1 d .
S1 S 0.20578(5) 0.24830(5) 0.80877(3) 0.01902(14) Uani 1 1 d .
S2 S 0.19068(5) 0.56538(5) 0.80515(3) 0.02144(14) Uani 1 1 d .
S3 S 0.09284(6) 0.51522(5) 0.60583(3) 0.02243(15) Uani 1 1 d .

loop_
_atom_site_aniso_label
_atom_site_aniso_U_11
_atom_site_aniso_U_22
_atom_site_aniso_U_33
_atom_site_aniso_U_23
_atom_site_aniso_U_13
_atom_site_aniso_U_12
C1 0.0133(10) 0.0177(9) 0.0155(9) -0.0012(7) 0.0024(7) -0.0021(8)
C2 0.0130(10) 0.0155(9) 0.0231(10) -0.0012(7) 0.0041(8) -0.0019(8)
C3 0.0143(10) 0.0153(9) 0.0191(9) 0.0006(7) 0.0045(7) 0.0008(8)
C4 0.0202(11) 0.0181(10) 0.0216(10) -0.0003(7) 0.0028(8) 0.0008(8)
C5 0.0323(14) 0.0181(10) 0.0276(11) 0.0016(9) 0.0000(10) 0.0039(10)
C6 0.0224(12) 0.0155(10) 0.0283(11) -0.0015(8) 0.0070(9) 0.0035(8)
C7 0.0185(11) 0.0212(10) 0.0157(9) -0.0024(7) 0.0018(8) -0.0007(9)
C8 0.0383(14) 0.0315(12) 0.0233(11) -0.0088(9) 0.0145(10) -0.0126(11)
C9 0.0317(13) 0.0257(11) 0.0230(10) 0.0022(8) 0.0096(9) -0.0058(10)
C10 0.0263(13) 0.0285(11) 0.0272(11) 0.0082(9) 0.0030(9) 0.0029(10)
C11 0.0230(13) 0.0344(13) 0.0351(13) 0.0049(10) -0.0011(10) -0.0008(11)
C12 0.0254(12) 0.0241(10) 0.0174(9) -0.0030(8) 0.0030(8) -0.0069(9)
C13 0.0205(12) 0.0263(11) 0.0302(12) -0.0003(9) 0.0017(9) -0.0020(10)
C14 0.0162(11) 0.0328(12) 0.0310(12) -0.0052(9) 0.0056(9) -0.0037(10)
N1 0.0155(9) 0.0158(8) 0.0168(8) -0.0012(6) 0.0035(6) -0.0005(7)
N2 0.0670(16) 0.0296(11) 0.0310(11) -0.0072(9) -0.0039(11) 0.0167(11)
N3 0.0439(13) 0.0240(10) 0.0288(10) 0.0028(8) 0.0090(9) 0.0069(9)
N4 0.0289(12) 0.0595(15) 0.0418(13) 0.0121(11) 0.0022(10) -0.0119(11)
N5 0.0339(12) 0.0404(12) 0.0393(12) -0.0021(10) 0.0143(10) -0.0126(10)
S1 0.0238(3) 0.0180(3) 0.0149(2) -0.00155(17) 0.0024(2) -0.0006(2)
S2 0.0187(3) 0.0187(3) 0.0273(3) -0.00792(19) 0.0048(2) -0.0004(2)
S3 0.0231(3) 0.0205(3) 0.0240(3) 0.00588(19) 0.0046(2) 0.0017(2)

loop_
_atom_type_symbol
_atom_type_description
_atom_type_scat_dispersion_real
_atom_type_scat_dispersion_imag
_atom_type_scat_source
C C 0.0033 0.0016 'International Tables Vol C Tables 4.2.6.8 and 6.1.1.4'
H H 0 0 'International Tables Vol C Tables 4.2.6.8 and 6.1.1.4'
N N 0.0061 0.0033 'International Tables Vol C Tables 4.2.6.8 and 6.1.1.4'
S S 0.1246 0.1234 'International Tables Vol C Tables 4.2.6.8 and 6.1.1.4'

loop_
_geom_angle_atom_site_label_1
_geom_angle_atom_site_label_2
_geom_angle_atom_site_label_3
_geom_angle
N1 C1 C4 128.41(18)
N1 C1 S1 111.31(14)
C4 C1 S1 120.28(14)
C3 C2 S1 111.12(14)
C3 C2 S2 125.50(15)
S1 C2 S2 123.03(12)
C2 C3 N1 112.79(16)
C2 C3 S3 124.39(15)
N1 C3 S3 122.39(14)
C1 C4 C5 124.09(18)
C1 C4 C6 118.15(18)
C5 C4 C6 117.60(18)
N2 C5 C4 177.9(3)
N3 C6 C4 179.1(2)
N1 C7 C8 114.13(17)
N1 C7 H7A 108.7
C8 C7 H7A 108.7
N1 C7 H7B 108.7
C8 C7 H7B 108.7
H7A C7 H7B 107.6
C7 C8 H8A 109.5
C7 C8 H8B 109.5
H8A C8 H8B 109.5
C7 C8 H8C 109.5
H8A C8 H8C 109.5
H8B C8 H8C 109.5
C10 C9 S3 114.38(15)
C10 C9 H9A 108.7
S3 C9 H9A 108.7
C10 C9 H9B 108.7
S3 C9 H9B 108.7
H9A C9 H9B 107.6
C11 C10 C9 110.03(19)
C11 C10 H10A 109.7
C9 C10 H10A 109.7
C11 C10 H10B 109.7
C9 C10 H10B 109.7
H10A C10 H10B 108.2
N4 C11 C10 177.3(3)
C13 C12 S2 114.22(14)
C13 C12 H12A 108.7
S2 C12 H12A 108.7
C13 C12 H12B 108.7
S2 C12 H12B 108.7
H12A C12 H12B 107.6
C14 C13 C12 112.40(18)
C14 C13 H13A 109.1
C12 C13 H13A 109.1
C14 C13 H13B 109.1
C12 C13 H13B 109.1
H13A C13 H13B 107.9
N5 C14 C13 178.8(3)
C1 N1 C3 113.52(16)
C1 N1 C7 123.43(16)
C3 N1 C7 122.36(16)
C1 S1 C2 91.06(9)
C2 S2 C12 102.53(10)
C3 S3 C9 104.45(10)

loop_
_geom_bond_atom_site_label_1
_geom_bond_atom_site_label_2
_geom_bond_distance
C1 N1 1.349(2)
C1 C4 1.414(3)
C1 S1 1.7340(19)
C2 C3 1.356(3)
C2 S1 1.7463(19)
C2 S2 1.7483(19)
C3 N1 1.418(2)
C3 S3 1.7484(19)
C4 C5 1.418(3)
C4 C6 1.424(3)
C5 N2 1.149(3)
C6 N3 1.154(3)
C7 N1 1.479(2)
C7 C8 1.522(3)
C7 H7A 0.99
C7 H7B 0.99
C8 H8A 0.98
C8 H8B 0.98
C8 H8C 0.98
C9 C10 1.518(3)
C9 S3 1.826(2)
C9 H9A 0.99
C9 H9B 0.99
C10 C11 1.473(3)
C10 H10A 0.99
C10 H10B 0.99
C11 N4 1.151(3)
C12 C13 1.527(3)
C12 S2 1.817(2)
C12 H12A 0.99
C12 H12B 0.99
C13 C14 1.464(3)
C13 H13A 0.99
C13 H13B 0.99
C14 N5 1.144(3)

loop_
_geom_torsion_atom_site_label_1
_geom_torsion_atom_site_label_2
_geom_torsion_atom_site_label_3
_geom_torsion_atom_site_label_4
_geom_torsion
S1 C2 C3 N1 1.2(2)
S2 C2 C3 N1 -172.24(14)
S1 C2 C3 S3 173.76(11)
S2 C2 C3 S3 0.3(3)
N1 C1 C4 C5 13.6(3)
S1 C1 C4 C5 -165.46(18)
N1 C1 C4 C6 -171.0(2)
S1 C1 C4 C6 9.9(3)
S3 C9 C10 C11 -157.03(16)
S2 C12 C13 C14 62.4(2)
C4 C1 N1 C3 -174.15(19)
S1 C1 N1 C3 5.0(2)
C4 C1 N1 C7 15.2(3)
S1 C1 N1 C7 -165.63(14)
C2 C3 N1 C1 -4.1(2)
S3 C3 N1 C1 -176.81(14)
C2 C3 N1 C7 166.69(18)
S3 C3 N1 C7 -6.1(3)
C8 C7 N1 C1 -99.5(2)
C8 C7 N1 C3 90.7(2)
N1 C1 S1 C2 -3.63(15)
C4 C1 S1 C2 175.60(16)
C3 C2 S1 C1 1.34(16)
S2 C2 S1 C1 174.95(13)
C3 C2 S2 C12 -146.07(18)
S1 C2 S2 C12 41.25(15)
C13 C12 S2 C2 72.79(16)
C2 C3 S3 C9 102.32(19)
N1 C3 S3 C9 -85.78(17)
C10 C9 S3 C3 -63.95(18)
